data_1546094
loop_
_publ_author_name
'Lin, Tao-Yan'
'Wu, Hai-Hong'
'Feng, Jian-Jun'
'Zhang, Junliang'

_publ_section_title
;
 Transfer of Chirality in the Rhodium-Catalyzed Chemoselective and
 Regioselective Allylic Alkylation of Hydroxyarenes with Vinyl Aziridines.
;
_journal_issue 11
_journal_name_full 'Organic letters'
_journal_page_first 2897
_journal_page_last 2900
_journal_paper_doi 10.1021/acs.orglett.7b01136
_journal_volume 19
_journal_year 2017
_chemical_absolute_configuration ad
_chemical_formula_sum 'C21 H21 N O3 S'
_chemical_formula_weight 367.45
_chemical_name_systematic
; 
 ? 
;
_space_group_IT_number 4
_symmetry_cell_setting monoclinic
_symmetry_space_group_name_Hall 'P 2yb'
_symmetry_space_group_name_H-M 'P 1 21 1'
_atom_sites_solution_hydrogens geom
_atom_sites_solution_primary direct
_atom_sites_solution_secondary difmap
_audit_creation_method SHELXL-97
_cell_angle_alpha 90.00
_cell_angle_beta 110.4400(10)
_cell_angle_gamma 90.00
_cell_formula_units_Z 2
_cell_length_a 9.8947(3)
_cell_length_b 8.2500(3)
_cell_length_c 12.8004(4)
_cell_measurement_reflns_used 4631
_cell_measurement_temperature 296(2)
_cell_measurement_theta_max 24.36
_cell_measurement_theta_min 2.20
_cell_volume 979.12(6)
_computing_structure_refinement 'SHELXL-97 (Sheldrick, 2008)'
_computing_structure_solution 'SHELXS-97 (Sheldrick, 2008)'
_diffrn_ambient_temperature 296(2)
_diffrn_measured_fraction_theta_full 0.998
_diffrn_measured_fraction_theta_max 0.998
_diffrn_measurement_device_type 'Bruker Apex II CCD'
_diffrn_radiation_monochromator graphite
_diffrn_radiation_source 'fine-focus sealed tube'
_diffrn_radiation_type MoK\a
_diffrn_radiation_wavelength 0.71073
_diffrn_reflns_av_R_equivalents 0.0256
_diffrn_reflns_av_sigmaI/netI 0.0273
_diffrn_reflns_limit_h_max 11
_diffrn_reflns_limit_h_min -10
_diffrn_reflns_limit_k_max 9
_diffrn_reflns_limit_k_min -9
_diffrn_reflns_limit_l_max 15
_diffrn_reflns_limit_l_min -15
_diffrn_reflns_number 11493
_diffrn_reflns_theta_full 25.01
_diffrn_reflns_theta_max 25.01
_diffrn_reflns_theta_min 1.70
_exptl_absorpt_coefficient_mu 0.185
_exptl_absorpt_correction_T_max 0.9623
_exptl_absorpt_correction_T_min 0.9199
_exptl_absorpt_correction_type multi-scan
_exptl_absorpt_process_details sadabs
_exptl_crystal_colour colorless
_exptl_crystal_density_diffrn 1.246
_exptl_crystal_density_method 'not measured'
_exptl_crystal_description block
_exptl_crystal_F_000 388
_exptl_crystal_size_max 0.46
_exptl_crystal_size_mid 0.22
_exptl_crystal_size_min 0.21
_refine_diff_density_max 0.216
_refine_diff_density_min -0.196
_refine_diff_density_rms 0.029
_refine_ls_abs_structure_details 'Flack H D (1983), Acta Cryst. A39, 876-881'
_refine_ls_abs_structure_Flack 0.03(8)
_refine_ls_extinction_method none
_refine_ls_goodness_of_fit_ref 1.018
_refine_ls_hydrogen_treatment constr
_refine_ls_matrix_type full
_refine_ls_number_parameters 235
_refine_ls_number_reflns 3345
_refine_ls_number_restraints 2
_refine_ls_restrained_S_all 1.018
_refine_ls_R_factor_all 0.0415
_refine_ls_R_factor_gt 0.0347
_refine_ls_shift/su_max 0.000
_refine_ls_shift/su_mean 0.000
_refine_ls_structure_factor_coef Fsqd
_refine_ls_weighting_details 'calc w=1/[\s^2^(Fo^2^)+(0.0478P)^2^+0.1582P] where P=(Fo^2^+2Fc^2^)/3'
_refine_ls_weighting_scheme calc
_refine_ls_wR_factor_gt 0.0861
_refine_ls_wR_factor_ref 0.0906
_reflns_number_gt 3006
_reflns_number_total 3345
_reflns_threshold_expression >2sigma(I)
_cod_data_source_file ol7b01136_si_002.cif
_cod_data_source_block z
_cod_depositor_comments
;
The following automatic conversions were performed:

'_symmetry_cell_setting' value 'Monoclinic' changed to 'monoclinic'
according to
/home/data/users/saulius/crontab/automatic-downloads/rss-feeds/ACS/lib/dictionaries/cif_core.dic
dictionary named 'cif_core.dic' version 2.4.2 from 2011-04-26.

Automatic conversion script
Id: cif_fix_values 4973 2017-02-22 13:04:09Z antanas 

 Adding full bibliography for 1546094.cif.
;
_cod_original_sg_symbol_H-M P2(1)
_cod_database_code 1546094

loop_
_symmetry_equiv_pos_as_xyz
'x, y, z'
'-x, y+1/2, -z'

loop_
_atom_site_label
_atom_site_type_symbol
_atom_site_fract_x
_atom_site_fract_y
_atom_site_fract_z
_atom_site_U_iso_or_equiv
_atom_site_adp_type
_atom_site_occupancy
_atom_site_symmetry_multiplicity
_atom_site_calc_flag
_atom_site_refinement_flags
S1 S 0.50759(6) 0.60938(7) 0.37468(4) 0.04927(16) Uani 1 1 d .
O1 O 0.39948(19) 1.2234(2) 0.21270(16) 0.0621(5) Uani 1 1 d .
H1B H 0.3982 1.3197 0.2280 0.093 Uiso 1 1 calc R
O2 O 0.4656(2) 0.5527(3) 0.46356(17) 0.0804(6) Uani 1 1 d .
O3 O 0.4415(2) 0.5420(2) 0.26533(16) 0.0688(6) Uani 1 1 d .
N1 N 0.4743(2) 0.7998(2) 0.36228(15) 0.0463(5) Uani 1 1 d .
H1A H 0.4389 0.8477 0.4066 0.056 Uiso 1 1 calc R
C1 C 0.1096(2) 0.9254(3) 0.14813(16) 0.0412(5) Uani 1 1 d .
C2 C 0.0787(3) 0.7585(3) 0.12464(18) 0.0492(6) Uani 1 1 d .
H2A H 0.1529 0.6885 0.1260 0.059 Uiso 1 1 calc R
C3 C -0.0571(3) 0.6984(4) 0.1002(2) 0.0636(7) Uani 1 1 d .
H3A H -0.0741 0.5889 0.0838 0.076 Uiso 1 1 calc R
C4 C -0.1710(3) 0.7986(4) 0.0994(2) 0.0708(7) Uani 1 1 d U
H4A H -0.2633 0.7564 0.0826 0.085 Uiso 1 1 calc R
C5 C -0.1456(3) 0.9575(4) 0.1232(2) 0.0674(7) Uani 1 1 d U
H5A H -0.2216 1.0236 0.1234 0.081 Uiso 1 1 calc R
C6 C -0.0073(3) 1.0268(3) 0.1480(2) 0.0513(6) Uani 1 1 d .
C7 C 0.0191(3) 1.1930(4) 0.1715(2) 0.0605(7) Uani 1 1 d .
H7A H -0.0566 1.2599 0.1715 0.073 Uiso 1 1 calc R
C8 C 0.1507(3) 1.2568(3) 0.1938(2) 0.0570(7) Uani 1 1 d .
H8A H 0.1655 1.3668 0.2096 0.068 Uiso 1 1 calc R
C9 C 0.2668(3) 1.1580(2) 0.19353(19) 0.0453(5) Uani 1 1 d .
C10 C 0.2497(2) 0.9952(3) 0.17110(17) 0.0393(5) Uani 1 1 d .
C11 C 0.3760(2) 0.8958(3) 0.16479(18) 0.0428(5) Uani 1 1 d .
H11A H 0.3420 0.7841 0.1474 0.051 Uiso 1 1 calc R
C12 C 0.4243(3) 0.9537(3) 0.0717(2) 0.0563(6) Uani 1 1 d .
H12A H 0.4581 1.0595 0.0756 0.068 Uiso 1 1 calc R
C13 C 0.4221(4) 0.8675(5) -0.0126(3) 0.0855(10) Uani 1 1 d .
H13A H 0.3889 0.7612 -0.0192 0.103 Uiso 1 1 calc R
H13B H 0.4537 0.9115 -0.0669 0.103 Uiso 1 1 calc R
C14 C 0.5045(2) 0.8916(3) 0.27533(19) 0.0460(5) Uani 1 1 d .
H14A H 0.5867 0.8436 0.2624 0.055 Uiso 1 1 calc R
H14B H 0.5301 1.0017 0.3011 0.055 Uiso 1 1 calc R
C15 C 0.6934(2) 0.5802(3) 0.41135(18) 0.0476(5) Uani 1 1 d .
C16 C 0.7564(3) 0.5654(5) 0.3320(2) 0.0806(10) Uani 1 1 d .
H16A H 0.6992 0.5640 0.2569 0.097 Uiso 1 1 calc R
C17 C 0.9029(4) 0.5528(6) 0.3624(3) 0.0978(13) Uani 1 1 d .
H17A H 0.9439 0.5435 0.3075 0.117 Uiso 1 1 calc R
C18 C 0.9901(3) 0.5536(5) 0.4716(3) 0.0930(12) Uani 1 1 d .
C19 C 0.9261(3) 0.5653(7) 0.5487(3) 0.1168(17) Uani 1 1 d .
H19A H 0.9835 0.5638 0.6237 0.140 Uiso 1 1 calc R
C20 C 0.7805(3) 0.5794(6) 0.5206(2) 0.0910(12) Uani 1 1 d .
H20A H 0.7404 0.5884 0.5761 0.109 Uiso 1 1 calc R
C21 C 1.1542(4) 0.5482(9) 0.5050(5) 0.155(2) Uani 1 1 d .
H21A H 1.1796 0.5434 0.4392 0.232 Uiso 1 1 calc R
H21B H 1.1909 0.4540 0.5500 0.232 Uiso 1 1 calc R
H21C H 1.1952 0.6439 0.5468 0.232 Uiso 1 1 calc R

loop_
_atom_site_aniso_label
_atom_site_aniso_U_11
_atom_site_aniso_U_22
_atom_site_aniso_U_33
_atom_site_aniso_U_23
_atom_site_aniso_U_13
_atom_site_aniso_U_12
S1 0.0469(3) 0.0369(3) 0.0596(3) 0.0102(3) 0.0131(2) 0.0004(3)
O1 0.0596(11) 0.0318(9) 0.0933(13) -0.0075(8) 0.0248(9) -0.0049(8)
O2 0.0616(12) 0.0869(15) 0.0986(14) 0.0454(12) 0.0355(10) 0.0095(10)
O3 0.0674(12) 0.0333(8) 0.0806(12) -0.0068(8) -0.0056(9) -0.0043(8)
N1 0.0469(11) 0.0391(11) 0.0532(10) -0.0025(8) 0.0178(9) 0.0049(9)
C1 0.0464(13) 0.0416(12) 0.0351(10) 0.0014(9) 0.0133(10) -0.0003(10)
C2 0.0466(14) 0.0467(13) 0.0482(12) -0.0009(10) 0.0089(10) -0.0054(10)
C3 0.0630(17) 0.0624(16) 0.0601(15) -0.0040(13) 0.0150(12) -0.0202(14)
C4 0.0465(15) 0.0862(15) 0.0765(18) 0.0056(15) 0.0177(13) -0.0147(15)
C5 0.0440(16) 0.0802(14) 0.0780(17) 0.0097(15) 0.0211(13) 0.0092(13)
C6 0.0459(14) 0.0573(16) 0.0516(13) 0.0056(11) 0.0180(11) 0.0060(11)
C7 0.0606(18) 0.0518(16) 0.0737(17) 0.0007(14) 0.0294(14) 0.0179(13)
C8 0.0682(18) 0.0340(13) 0.0710(16) -0.0024(11) 0.0272(14) 0.0089(11)
C9 0.0480(13) 0.0350(12) 0.0504(12) -0.0006(9) 0.0142(10) 0.0011(9)
C10 0.0418(13) 0.0343(11) 0.0390(11) 0.0021(8) 0.0104(9) 0.0021(9)
C11 0.0419(12) 0.0323(11) 0.0523(12) -0.0029(9) 0.0141(10) -0.0019(9)
C12 0.0597(16) 0.0503(15) 0.0627(14) 0.0031(12) 0.0262(13) 0.0097(12)
C13 0.092(2) 0.101(3) 0.0714(19) -0.0044(17) 0.0380(17) 0.016(2)
C14 0.0421(13) 0.0313(11) 0.0599(13) 0.0021(9) 0.0118(10) -0.0026(9)
C15 0.0531(13) 0.0418(14) 0.0479(11) 0.0037(10) 0.0176(10) 0.0093(11)
C16 0.079(2) 0.112(3) 0.0519(14) 0.0012(15) 0.0244(13) 0.0352(19)
C17 0.077(2) 0.147(4) 0.083(2) 0.014(2) 0.0439(18) 0.044(2)
C18 0.0531(17) 0.127(3) 0.096(2) 0.015(2) 0.0229(17) 0.0288(19)
C19 0.058(2) 0.218(6) 0.0616(17) -0.005(2) 0.0047(14) 0.032(3)
C20 0.0608(18) 0.165(4) 0.0459(14) 0.0026(19) 0.0173(12) 0.018(2)
C21 0.063(2) 0.223(7) 0.179(5) 0.017(4) 0.043(3) 0.046(3)

loop_
_atom_type_symbol
_atom_type_description
_atom_type_scat_dispersion_real
_atom_type_scat_dispersion_imag
_atom_type_scat_source
C C 0.0033 0.0016 'International Tables Vol C Tables 4.2.6.8 and 6.1.1.4'
H H 0.0000 0.0000 'International Tables Vol C Tables 4.2.6.8 and 6.1.1.4'
N N 0.0061 0.0033 'International Tables Vol C Tables 4.2.6.8 and 6.1.1.4'
O O 0.0106 0.0060 'International Tables Vol C Tables 4.2.6.8 and 6.1.1.4'
S S 0.1246 0.1234 'International Tables Vol C Tables 4.2.6.8 and 6.1.1.4'

loop_
_geom_angle_atom_site_label_1
_geom_angle_atom_site_label_2
_geom_angle_atom_site_label_3
_geom_angle
O2 S1 O3 119.54(13)
O2 S1 N1 107.17(12)
O3 S1 N1 105.98(10)
O2 S1 C15 108.31(11)
O3 S1 C15 106.69(11)
N1 S1 C15 108.79(11)
C9 O1 H1B 109.5
C14 N1 S1 119.65(15)
C14 N1 H1A 120.2
S1 N1 H1A 120.2
C2 C1 C6 117.0(2)
C2 C1 C10 123.6(2)
C6 C1 C10 119.3(2)
C3 C2 C1 121.6(2)
C3 C2 H2A 119.2
C1 C2 H2A 119.2
C2 C3 C4 121.1(3)
C2 C3 H3A 119.5
C4 C3 H3A 119.5
C5 C4 C3 119.2(3)
C5 C4 H4A 120.4
C3 C4 H4A 120.4
C4 C5 C6 122.2(3)
C4 C5 H5A 118.9
C6 C5 H5A 118.9
C7 C6 C5 122.3(3)
C7 C6 C1 118.8(2)
C5 C6 C1 118.9(3)
C8 C7 C6 121.4(3)
C8 C7 H7A 119.3
C6 C7 H7A 119.3
C7 C8 C9 120.3(2)
C7 C8 H8A 119.8
C9 C8 H8A 119.8
O1 C9 C10 117.9(2)
O1 C9 C8 120.4(2)
C10 C9 C8 121.7(2)
C9 C10 C1 118.4(2)
C9 C10 C11 119.7(2)
C1 C10 C11 121.76(19)
C12 C11 C10 111.36(18)
C12 C11 C14 110.24(19)
C10 C11 C14 113.23(18)
C12 C11 H11A 107.2
C10 C11 H11A 107.2
C14 C11 H11A 107.2
C13 C12 C11 124.8(3)
C13 C12 H12A 117.6
C11 C12 H12A 117.6
C12 C13 H13A 120.0
C12 C13 H13B 120.0
H13A C13 H13B 120.0
N1 C14 C11 112.94(18)
N1 C14 H14A 109.0
C11 C14 H14A 109.0
N1 C14 H14B 109.0
C11 C14 H14B 109.0
H14A C14 H14B 107.8
C20 C15 C16 118.2(2)
C20 C15 S1 120.33(19)
C16 C15 S1 121.42(19)
C17 C16 C15 120.4(3)
C17 C16 H16A 119.8
C15 C16 H16A 119.8
C18 C17 C16 121.4(3)
C18 C17 H17A 119.3
C16 C17 H17A 119.3
C19 C18 C17 117.3(3)
C19 C18 C21 121.4(3)
C17 C18 C21 121.2(3)
C18 C19 C20 122.4(3)
C18 C19 H19A 118.8
C20 C19 H19A 118.8
C15 C20 C19 120.2(3)
C15 C20 H20A 119.9
C19 C20 H20A 119.9
C18 C21 H21A 109.5
C18 C21 H21B 109.5
H21A C21 H21B 109.5
C18 C21 H21C 109.5
H21A C21 H21C 109.5
H21B C21 H21C 109.5

loop_
_geom_bond_atom_site_label_1
_geom_bond_atom_site_label_2
_geom_bond_distance
S1 O2 1.4198(19)
S1 O3 1.4341(19)
S1 N1 1.6013(19)
S1 C15 1.748(2)
O1 C9 1.360(3)
O1 H1B 0.8200
N1 C14 1.461(3)
N1 H1A 0.8600
C1 C2 1.420(3)
C1 C6 1.426(3)
C1 C10 1.434(3)
C2 C3 1.362(3)
C2 H2A 0.9300
C3 C4 1.394(4)
C3 H3A 0.9300
C4 C5 1.350(4)
C4 H4A 0.9300
C5 C6 1.414(4)
C5 H5A 0.9300
C6 C7 1.409(4)
C7 C8 1.340(4)
C7 H7A 0.9300
C8 C9 1.410(3)
C8 H8A 0.9300
C9 C10 1.371(3)
C10 C11 1.520(3)
C11 C12 1.508(3)
C11 C14 1.537(3)
C11 H11A 0.9800
C12 C13 1.286(4)
C12 H12A 0.9300
C13 H13A 0.9300
C13 H13B 0.9300
C14 H14A 0.9700
C14 H14B 0.9700
C15 C20 1.362(3)
C15 C16 1.371(3)
C16 C17 1.367(4)
C16 H16A 0.9300
C17 C18 1.362(5)
C17 H17A 0.9300
C18 C19 1.350(5)
C18 C21 1.528(5)
C19 C20 1.363(4)
C19 H19A 0.9300
C20 H20A 0.9300
C21 H21A 0.9600
C21 H21B 0.9600
C21 H21C 0.9600

loop_
_geom_torsion_atom_site_label_1
_geom_torsion_atom_site_label_2
_geom_torsion_atom_site_label_3
_geom_torsion_atom_site_label_4
_geom_torsion
O2 S1 N1 C14 -178.96(17)
O3 S1 N1 C14 -50.25(19)
C15 S1 N1 C14 64.14(19)
C6 C1 C2 C3 1.6(3)
C10 C1 C2 C3 -178.1(2)
C1 C2 C3 C4 -1.2(4)
C2 C3 C4 C5 0.0(4)
C3 C4 C5 C6 0.7(4)
C4 C5 C6 C7 179.2(3)
C4 C5 C6 C1 -0.2(4)
C2 C1 C6 C7 179.7(2)
C10 C1 C6 C7 -0.6(3)
C2 C1 C6 C5 -0.9(3)
C10 C1 C6 C5 178.9(2)
C5 C6 C7 C8 -179.4(2)
C1 C6 C7 C8 0.0(4)
C6 C7 C8 C9 0.4(4)
C7 C8 C9 O1 177.9(2)
C7 C8 C9 C10 -0.2(4)
O1 C9 C10 C1 -178.55(18)
C8 C9 C10 C1 -0.4(3)
O1 C9 C10 C11 -1.9(3)
C8 C9 C10 C11 176.3(2)
C2 C1 C10 C9 -179.5(2)
C6 C1 C10 C9 0.8(3)
C2 C1 C10 C11 4.0(3)
C6 C1 C10 C11 -175.8(2)
C9 C10 C11 C12 -62.4(3)
C1 C10 C11 C12 114.2(2)
C9 C10 C11 C14 62.5(3)
C1 C10 C11 C14 -120.9(2)
C10 C11 C12 C13 -118.2(3)
C14 C11 C12 C13 115.2(3)
S1 N1 C14 C11 89.7(2)
C12 C11 C14 N1 -165.61(19)
C10 C11 C14 N1 68.9(2)
O2 S1 C15 C20 -27.7(3)
O3 S1 C15 C20 -157.6(3)
N1 S1 C15 C20 88.5(3)
O2 S1 C15 C16 155.5(3)
O3 S1 C15 C16 25.6(3)
N1 S1 C15 C16 -88.3(3)
C20 C15 C16 C17 -1.0(5)
S1 C15 C16 C17 175.9(3)
C15 C16 C17 C18 0.3(6)
C16 C17 C18 C19 0.8(7)
C16 C17 C18 C21 -176.8(5)
C17 C18 C19 C20 -1.3(8)
C21 C18 C19 C20 176.3(5)
C16 C15 C20 C19 0.5(6)
S1 C15 C20 C19 -176.5(4)
C18 C19 C20 C15 0.7(8)
